data_2214773
loop_
_publ_author_name
'Zhe Li'
'Jian-Hua Xu'
'Mohd Mustaqim Rosli'
'Hoong-Kun Fun'

_publ_section_title
;
 <i>rac</i>-5-Methoxy-3-phenyl-2,3-dihydro-1<i>H</i>-inden-1-one
;
_journal_coeditor_code KP2119
_journal_issue 8
_journal_name_full 'Acta Crystallographica Section E'
_journal_page_first o3435
_journal_page_last o3435
_journal_paper_doi 10.1107/S1600536807032850
_journal_volume 63
_journal_year 2007
_chemical_formula_iupac 'C16 H14 O2'
_chemical_formula_moiety 'C16 H14 O2'
_chemical_formula_sum 'C16 H14 O2'
_chemical_formula_weight 238.27
_chemical_name_common
;
 <i>(rac)</i>-5-methoxy-3-phenyl-2,3-dihydro-1H-inden-1-one
;
_chemical_name_systematic
;
 <i>(rac)</i>-5-methoxy-3-phenyl-2,3-dihydro-1H-inden-1-one
;
_space_group_IT_number 14
_symmetry_cell_setting monoclinic
_symmetry_space_group_name_Hall '-P 2ybc'
_symmetry_space_group_name_H-M 'P 1 21/c 1'
_atom_sites_solution_hydrogens geom
_atom_sites_solution_primary direct
_atom_sites_solution_secondary difmap
_audit_creation_method SHELXL-97
_cell_angle_alpha 90.00
_cell_angle_beta 99.106(2)
_cell_angle_gamma 90.00
_cell_formula_units_Z 4
_cell_length_a 8.3603(4)
_cell_length_b 6.4935(3)
_cell_length_c 23.1904(11)
_cell_measurement_reflns_used 2136
_cell_measurement_temperature 100.00(10)
_cell_measurement_theta_max 26.49
_cell_measurement_theta_min 2.47
_cell_volume 1243.09(10)
_computing_cell_refinement APEX2
_computing_data_collection 'APEX2 (Bruker, 2005)'
_computing_data_reduction 'SAINT (Bruker, 2005)'
_computing_molecular_graphics SHELXTL
_computing_publication_material
;
SHELXTL, PARST (Nardelli, 1995) and Platon (Spek, 2003)
;
_computing_structure_refinement SHELXTL
_computing_structure_solution 'SHELXTL (Sheldrick, 1998)'
_diffrn_ambient_temperature 100.00(10)
_diffrn_detector_area_resol_mean 8.33
_diffrn_measured_fraction_theta_full 0.985
_diffrn_measured_fraction_theta_max 0.985
_diffrn_measurement_device_type
;
Bruker SMART APEX II CCD area-detector diffractometer
;
_diffrn_measurement_method '\w scans'
_diffrn_radiation_monochromator graphite
_diffrn_radiation_source 'fine-focus sealed tube'
_diffrn_radiation_type MoK\a
_diffrn_radiation_wavelength 0.71073
_diffrn_reflns_av_R_equivalents 0.0466
_diffrn_reflns_av_sigmaI/netI 0.0460
_diffrn_reflns_limit_h_max 10
_diffrn_reflns_limit_h_min -10
_diffrn_reflns_limit_k_max 8
_diffrn_reflns_limit_k_min -7
_diffrn_reflns_limit_l_max 29
_diffrn_reflns_limit_l_min -24
_diffrn_reflns_number 10552
_diffrn_reflns_theta_full 26.49
_diffrn_reflns_theta_max 26.49
_diffrn_reflns_theta_min 1.78
_diffrn_standards_number 0
_exptl_absorpt_coefficient_mu 0.083
_exptl_absorpt_correction_T_max 0.9885
_exptl_absorpt_correction_T_min 0.8255
_exptl_absorpt_correction_type multi-scan
_exptl_absorpt_process_details '(SADABS; Bruker, 2005)'
_exptl_crystal_colour Colourless
_exptl_crystal_density_diffrn 1.273
_exptl_crystal_density_method 'not measured'
_exptl_crystal_description Block
_exptl_crystal_F_000 504
_exptl_crystal_size_max 0.36
_exptl_crystal_size_mid 0.19
_exptl_crystal_size_min 0.14
_refine_diff_density_max 0.202
_refine_diff_density_min -0.252
_refine_ls_extinction_method none
_refine_ls_goodness_of_fit_ref 1.099
_refine_ls_hydrogen_treatment constr
_refine_ls_matrix_type full
_refine_ls_number_parameters 164
_refine_ls_number_reflns 2548
_refine_ls_number_restraints 0
_refine_ls_restrained_S_all 1.099
_refine_ls_R_factor_all 0.0684
_refine_ls_R_factor_gt 0.0471
_refine_ls_shift/su_max 0.0005
_refine_ls_shift/su_mean 0.0005
_refine_ls_structure_factor_coef Fsqd
_refine_ls_weighting_details 'calc w=1/[\s^2^(Fo^2^)+(0.0518P)^2^+0.2830P] where P=(Fo^2^+2Fc^2^)/3'
_refine_ls_weighting_scheme calc
_refine_ls_wR_factor_gt 0.1082
_refine_ls_wR_factor_ref 0.1247
_reflns_number_gt 1867
_reflns_number_total 2548
_reflns_threshold_expression I>2\s(I)
_cod_data_source_file kp2119.cif
_cod_data_source_block I
_cod_original_sg_symbol_H-M 'P 21/c'
_cod_database_code 2214773
_cod_database_fobs_code 2214773

loop_
_symmetry_equiv_pos_as_xyz
'x, y, z'
'-x, y+1/2, -z+1/2'
'-x, -y, -z'
'x, -y-1/2, z-1/2'

loop_
_atom_site_type_symbol
_atom_site_label
_atom_site_fract_x
_atom_site_fract_y
_atom_site_fract_z
_atom_site_U_iso_or_equiv
_atom_site_adp_type
_atom_site_calc_flag
_atom_site_refinement_flags
_atom_site_occupancy
O O1 0.38826(13) 0.31089(17) 0.44441(5) 0.0249(3) Uani d . 1
O O2 -0.23284(14) 0.90321(17) 0.44183(5) 0.0278(3) Uani d . 1
C C1 -0.04029(19) 0.4488(2) 0.40722(7) 0.0190(4) Uani d . 1
C C2 0.09832(19) 0.3295(2) 0.41001(7) 0.0200(4) Uani d . 1
H H2A 0.0945 0.1997 0.3929 0.024 Uiso calc R 1
C C3 0.24286(19) 0.4095(2) 0.43906(7) 0.0200(4) Uani d . 1
C C4 0.2491(2) 0.6039(2) 0.46562(7) 0.0210(4) Uani d . 1
H H4A 0.3470 0.6540 0.4852 0.025 Uiso calc R 1
C C5 0.1107(2) 0.7207(2) 0.46284(7) 0.0209(4) Uani d . 1
H H5A 0.1136 0.8492 0.4807 0.025 Uiso calc R 1
C C6 -0.03402(19) 0.6422(2) 0.43267(7) 0.0190(4) Uani d . 1
C C7 -0.1958(2) 0.7364(3) 0.42384(7) 0.0207(4) Uani d . 1
C C8 -0.3095(2) 0.5888(2) 0.38705(8) 0.0244(4) Uani d . 1
H H8A -0.3491 0.6492 0.3492 0.029 Uiso calc R 1
H H8B -0.4016 0.5574 0.4063 0.029 Uiso calc R 1
C C9 -0.21166(19) 0.3908(2) 0.37976(7) 0.0203(4) Uani d . 1
H H9A -0.2500 0.2814 0.4033 0.024 Uiso calc R 1
C C10 -0.22593(19) 0.3160(3) 0.31726(7) 0.0224(4) Uani d . 1
C C11 -0.1548(2) 0.4245(3) 0.27661(8) 0.0329(5) Uani d . 1
H H11A -0.0954 0.5428 0.2880 0.039 Uiso calc R 1
C C12 -0.1708(3) 0.3590(4) 0.21911(9) 0.0444(6) Uani d . 1
H H12A -0.1222 0.4332 0.1923 0.053 Uiso calc R 1
C C13 -0.2583(3) 0.1846(4) 0.20172(9) 0.0486(6) Uani d . 1
H H13A -0.2695 0.1413 0.1631 0.058 Uiso calc R 1
C C14 -0.3292(3) 0.0744(3) 0.24132(9) 0.0438(6) Uani d . 1
H H14A -0.3887 -0.0434 0.2295 0.053 Uiso calc R 1
C C15 -0.3120(2) 0.1388(3) 0.29928(8) 0.0313(5) Uani d . 1
H H15A -0.3587 0.0622 0.3261 0.038 Uiso calc R 1
C C16 0.3922(2) 0.1130(3) 0.41791(9) 0.0361(5) Uani d . 1
H H16A 0.4997 0.0572 0.4266 0.054 Uiso calc R 1
H H16B 0.3619 0.1258 0.3764 0.054 Uiso calc R 1
H H16C 0.3176 0.0227 0.4329 0.054 Uiso calc R 1

loop_
_atom_site_aniso_label
_atom_site_aniso_U_11
_atom_site_aniso_U_22
_atom_site_aniso_U_33
_atom_site_aniso_U_12
_atom_site_aniso_U_13
_atom_site_aniso_U_23
O1 0.0160(6) 0.0255(7) 0.0328(7) 0.0033(5) 0.0025(5) -0.0004(5)
O2 0.0280(7) 0.0215(7) 0.0327(7) 0.0061(5) 0.0013(5) -0.0043(5)
C1 0.0197(9) 0.0205(9) 0.0170(8) 0.0005(7) 0.0031(7) 0.0023(7)
C2 0.0199(9) 0.0191(9) 0.0213(9) 0.0009(7) 0.0041(7) -0.0013(7)
C3 0.0176(9) 0.0237(9) 0.0191(8) 0.0017(7) 0.0044(7) 0.0050(7)
C4 0.0174(8) 0.0250(9) 0.0193(8) -0.0036(7) -0.0006(7) 0.0000(7)
C5 0.0247(9) 0.0202(9) 0.0178(8) -0.0018(7) 0.0031(7) -0.0013(7)
C6 0.0202(9) 0.0192(9) 0.0178(8) -0.0004(7) 0.0036(7) 0.0014(7)
C7 0.0215(9) 0.0214(9) 0.0194(8) 0.0015(7) 0.0040(7) 0.0018(7)
C8 0.0207(9) 0.0256(10) 0.0259(9) 0.0005(7) 0.0009(7) -0.0017(7)
C9 0.0195(9) 0.0201(9) 0.0207(9) 0.0004(7) 0.0015(7) 0.0002(7)
C10 0.0164(8) 0.0265(9) 0.0229(9) 0.0055(7) -0.0010(7) -0.0016(7)
C11 0.0278(10) 0.0425(12) 0.0267(10) -0.0019(9) -0.0003(8) 0.0022(9)
C12 0.0364(12) 0.0722(16) 0.0248(11) 0.0109(11) 0.0054(9) 0.0059(10)
C13 0.0468(14) 0.0717(16) 0.0238(11) 0.0224(12) -0.0053(10) -0.0159(11)
C14 0.0447(13) 0.0421(12) 0.0389(12) 0.0059(10) -0.0110(10) -0.0177(10)
C15 0.0311(11) 0.0282(10) 0.0322(10) 0.0016(8) -0.0022(8) -0.0059(8)
C16 0.0224(10) 0.0236(10) 0.0626(14) 0.0045(8) 0.0074(9) -0.0035(9)

loop_
_atom_type_symbol
_atom_type_description
_atom_type_scat_dispersion_real
_atom_type_scat_dispersion_imag
_atom_type_scat_source
C C 0.0033 0.0016 'International Tables Vol C Tables 4.2.6.8 and 6.1.1.4'
H H 0.0000 0.0000 'International Tables Vol C Tables 4.2.6.8 and 6.1.1.4'
O O 0.0106 0.0060 'International Tables Vol C Tables 4.2.6.8 and 6.1.1.4'

loop_
_geom_angle_atom_site_label_1
_geom_angle_atom_site_label_2
_geom_angle_atom_site_label_3
_geom_angle
C3 O1 C16 117.73(13)
C6 C1 C2 120.77(15)
C6 C1 C9 111.87(14)
C2 C1 C9 127.33(14)
C1 C2 C3 118.06(15)
C1 C2 H2A 121.0
C3 C2 H2A 121.0
O1 C3 C2 124.33(14)
O1 C3 C4 114.39(14)
C2 C3 C4 121.28(15)
C5 C4 C3 120.22(15)
C5 C4 H4A 119.9
C3 C4 H4A 119.9
C4 C5 C6 118.57(15)
C4 C5 H5A 120.7
C6 C5 H5A 120.7
C1 C6 C5 121.08(15)
C1 C6 C7 110.26(14)
C5 C6 C7 128.63(15)
O2 C7 C6 126.94(16)
O2 C7 C8 125.77(16)
C6 C7 C8 107.28(13)
C7 C8 C9 106.95(13)
C7 C8 H8A 110.3
C9 C8 H8A 110.3
C7 C8 H8B 110.3
C9 C8 H8B 110.3
H8A C8 H8B 108.6
C10 C9 C1 113.98(13)
C10 C9 C8 114.08(13)
C1 C9 C8 103.19(13)
C10 C9 H9A 108.4
C1 C9 H9A 108.4
C8 C9 H9A 108.4
C11 C10 C15 118.44(16)
C11 C10 C9 120.72(16)
C15 C10 C9 120.84(16)
C10 C11 C12 120.84(19)
C10 C11 H11A 119.6
C12 C11 H11A 119.6
C13 C12 C11 120.1(2)
C13 C12 H12A 120.0
C11 C12 H12A 120.0
C14 C13 C12 120.01(19)
C14 C13 H13A 120.0
C12 C13 H13A 120.0
C13 C14 C15 120.0(2)
C13 C14 H14A 120.0
C15 C14 H14A 120.0
C10 C15 C14 120.59(19)
C10 C15 H15A 119.7
C14 C15 H15A 119.7
O1 C16 H16A 109.5
O1 C16 H16B 109.5
H16A C16 H16B 109.5
O1 C16 H16C 109.5
H16A C16 H16C 109.5
H16B C16 H16C 109.5

loop_
_geom_bond_atom_site_label_1
_geom_bond_atom_site_label_2
_geom_bond_distance
O1 C3 1.3622(18)
O1 C16 1.427(2)
O2 C7 1.2181(19)
C1 C6 1.385(2)
C1 C2 1.387(2)
C1 C9 1.520(2)
C2 C3 1.388(2)
C2 H2A 0.9300
C3 C4 1.401(2)
C4 C5 1.376(2)
C4 H4A 0.9300
C5 C6 1.395(2)
C5 H5A 0.9300
C6 C7 1.469(2)
C7 C8 1.515(2)
C8 C9 1.547(2)
C8 H8A 0.9700
C8 H8B 0.9700
C9 C10 1.515(2)
C9 H9A 0.9800
C10 C11 1.384(2)
C10 C15 1.386(2)
C11 C12 1.386(3)
C11 H11A 0.9300
C12 C13 1.374(3)
C12 H12A 0.9300
C13 C14 1.370(3)
C13 H13A 0.9300
C14 C15 1.393(3)
C14 H14A 0.9300
C15 H15A 0.9300
C16 H16A 0.9600
C16 H16B 0.9600
C16 H16C 0.9600

loop_
_geom_hbond_atom_site_label_D
_geom_hbond_atom_site_label_H
_geom_hbond_atom_site_label_A
_geom_hbond_site_symmetry_A
_geom_hbond_distance_DH
_geom_hbond_distance_HA
_geom_hbond_distance_DA
_geom_hbond_angle_DHA
_geom_hbond_publ_flag
C4 H4A O1 3_666 0.93 2.544 3.442(2) 163 y
C5 H5A O2 3_576 0.93 2.498 3.344(2) 151 y
C16 H16A O2 1_645 0.96 2.424 3.382(2) 176 y

loop_
_geom_torsion_atom_site_label_1
_geom_torsion_atom_site_label_2
_geom_torsion_atom_site_label_3
_geom_torsion_atom_site_label_4
_geom_torsion
C6 C1 C2 C3 0.1(2)
C9 C1 C2 C3 -177.78(15)
C16 O1 C3 C2 0.6(2)
C16 O1 C3 C4 -179.31(14)
C1 C2 C3 O1 -178.98(14)
C1 C2 C3 C4 0.9(2)
O1 C3 C4 C5 179.27(14)
C2 C3 C4 C5 -0.6(2)
C3 C4 C5 C6 -0.7(2)
C2 C1 C6 C5 -1.4(2)
C9 C1 C6 C5 176.78(14)
C2 C1 C6 C7 -179.85(14)
C9 C1 C6 C7 -1.66(18)
C4 C5 C6 C1 1.7(2)
C4 C5 C6 C7 179.80(15)
C1 C6 C7 O2 178.15(16)
C5 C6 C7 O2 -0.1(3)
C1 C6 C7 C8 -2.76(18)
C5 C6 C7 C8 178.95(16)
O2 C7 C8 C9 -174.98(15)
C6 C7 C8 C9 5.91(18)
C6 C1 C9 C10 129.44(15)
C2 C1 C9 C10 -52.5(2)
C6 C1 C9 C8 5.19(17)
C2 C1 C9 C8 -176.77(15)
C7 C8 C9 C10 -130.75(15)
C7 C8 C9 C1 -6.57(17)
C1 C9 C10 C11 -47.9(2)
C8 C9 C10 C11 70.3(2)
C1 C9 C10 C15 132.82(16)
C8 C9 C10 C15 -109.00(18)
C15 C10 C11 C12 0.8(3)
C9 C10 C11 C12 -178.50(16)
C10 C11 C12 C13 0.1(3)
C11 C12 C13 C14 -0.4(3)
C12 C13 C14 C15 -0.2(3)
C11 C10 C15 C14 -1.4(3)
C9 C10 C15 C14 177.89(16)
C13 C14 C15 C10 1.1(3)
